data_7721111
loop_
_publ_author_name
'Yardan, Alper'

_publ_section_title
;
 A Ligand in the Metal Salt Sea: Extreme Metal-to-Ligand Ratios and the
 Thermodynamic Driving Force of the Halogen Bond
;
_journal_name_full 'Dalton Transactions'
_journal_paper_doi 10.1039/D6DT00722H
_journal_year 2026
_chemical_formula_moiety 'C9 H9 Br Cu N2 O5'
_chemical_formula_sum 'C9 H9 Br Cu N2 O5'
_chemical_formula_weight 368.629
_space_group_IT_number 2
_space_group_name_Hall '-P 1'
_space_group_name_H-M_alt 'P -1'
_symmetry_cell_setting triclinic
_symmetry_Int_Tables_number 2
_symmetry_space_group_name_Hall '-P 1'
_symmetry_space_group_name_H-M 'P -1'
_audit_creation_method expo2.3
_audit_update_record
;
2026-05-11 deposited with the CCDC.	2026-06-02 downloaded from the CCDC.
;
_cell_angle_alpha 94.65(3)
_cell_angle_beta 100.52(2)
_cell_angle_gamma 76.57(5)
_cell_formula_units_Z 2
_cell_length_a 11.122(5)
_cell_length_b 10.569(4)
_cell_length_c 6.673(2)
_cell_measurement_reflns_used 4189
_cell_measurement_temperature 298
_cell_measurement_theta_max 29.998
_cell_measurement_theta_min 2.503
_cell_volume 749.5(5)
_computing_structure_refinement EXPO2014
_computing_structure_solution EXPO2014
_diffrn_ambient_temperature 298(2)
_diffrn_measured_fraction_theta_full 1.000
_diffrn_measurement_device_type 'PANalytical Empyrean'
_diffrn_radiation_type 'Cu K\a'
_diffrn_reflns_av_R_equivalents 0.000
_diffrn_reflns_number 4189
_diffrn_source_current 40
_diffrn_source_voltage 45
_exptl_crystal_colour green
_exptl_crystal_density_diffrn 1.633
_exptl_crystal_density_method 'not measured'
_exptl_crystal_description acicular
_pd_proc_ls_prof_R_factor 0.0742
_pd_proc_ls_prof_wR_factor 0.1039
_refine_ls_goodness_of_fit_all 2.76
_cod_data_source_file d6dt00722h2.cif
_cod_data_source_block 'global_CCDC4'
_cod_database_code 7721111

loop_
_symmetry_equiv_pos_site_id
_symmetry_equiv_pos_as_xyz
1 'x, y, z'
2 '-x, -y, -z'

loop_
_atom_site_type_symbol
_atom_site_label
_atom_site_fract_x
_atom_site_fract_y
_atom_site_fract_z
_atom_site_U_iso_or_equiv
_atom_site_occupancy
_atom_site_adp_type
Br Br1 0.6327 -0.2074 0.0058 0.0380 1.0000 Uiso
C C1 0.7162 -0.0662 0.0710 0.0380 1.0000 Uiso
H H1 0.5918 0.6501 0.5626 0.0760 1.0000 Uiso
C C2 0.6489 0.0584 0.1016 0.0380 1.0000 Uiso
C C3 0.8481 -0.0899 0.0891 0.0380 1.0000 Uiso
H H2 0.5471 0.0771 0.0890 0.0760 1.0000 Uiso
H H3 0.9012 -0.1890 0.0655 0.0760 1.0000 Uiso
C C4 0.7104 0.1642 0.1513 0.0380 1.0000 Uiso
C C5 0.9098 0.0109 0.1376 0.0380 1.0000 Uiso
C C6 0.6478 0.5556 0.5142 0.0380 1.0000 Uiso
H H4 0.7861 0.6213 0.4516 0.0760 1.0000 Uiso
C C7 0.8439 0.1417 0.1708 0.0380 1.0000 Uiso
C C8 0.6356 0.2904 0.1902 0.0380 1.0000 Uiso
H H5 0.5355 0.2945 0.1894 0.0760 1.0000 Uiso
H H6 1.0117 -0.0067 0.1535 0.0760 1.0000 Uiso
Cu Cu1 0.8468 0.4110 0.2346 0.0127 1.0000 Uiso
N N1 0.6737 0.4008 0.2278 0.0380 1.0000 Uiso
O O1 0.7769 0.5563 0.5364 0.0380 1.0000 Uiso
H H7 0.6406 0.4814 0.6148 0.0760 1.0000 Uiso
O O2 0.9081 0.2300 0.2188 0.0380 1.0000 Uiso
H H8 0.5917 0.5992 0.1932 0.0760 1.0000 Uiso
C C9 0.5932 0.5202 0.2931 0.0380 1.0000 Uiso
H H9 0.4955 0.5092 0.2831 0.0760 1.0000 Uiso
N N2 0.9565 0.5883 0.1919 0.0380 1.0000 Uiso
O O3 1.0174 0.6650 0.1814 0.0380 1.0000 Uiso
O O4 1.0057 0.4712 0.2205 0.0380 1.0000 Uiso
O O5 0.8336 0.6132 0.1759 0.0380 1.0000 Uiso

loop_
_atom_site_aniso_label
_atom_site_aniso_U_11
_atom_site_aniso_U_22
_atom_site_aniso_U_33
_atom_site_aniso_U_23
_atom_site_aniso_U_13
_atom_site_aniso_U_12
Br1 0.0380 0.0380 0.0380 0.0000 0.0000 0.0000
Cu1 0.0100 0.0100 0.0100 0.0000 0.0000 0.0000
O1 0.0380 0.0380 0.0380 0.0000 0.0000 0.0000
O2 0.0380 0.0380 0.0380 0.0000 0.0000 0.0000
O3 0.0380 0.0380 0.0380 0.0000 0.0000 0.0000
O4 0.0380 0.0380 0.0380 0.0000 0.0000 0.0000
O5 0.0380 0.0380 0.0380 0.0000 0.0000 0.0000
N1 0.0380 0.0380 0.0380 0.0000 0.0000 0.0000
N2 0.0380 0.0380 0.0380 0.0000 0.0000 0.0000
C1 0.0380 0.0380 0.0380 0.0000 0.0000 0.0000
C2 0.0380 0.0380 0.0380 0.0000 0.0000 0.0000
C3 0.0380 0.0380 0.0380 0.0000 0.0000 0.0000
C4 0.0380 0.0380 0.0380 0.0000 0.0000 0.0000
C5 0.0380 0.0380 0.0380 0.0000 0.0000 0.0000
C6 0.0380 0.0380 0.0380 0.0000 0.0000 0.0000
C7 0.0380 0.0380 0.0380 0.0000 0.0000 0.0000
C8 0.0380 0.0380 0.0380 0.0000 0.0000 0.0000
C9 0.0380 0.0380 0.0380 0.0000 0.0000 0.0000

loop_
_atom_type_symbol
_atom_type_description
_atom_type_scat_source
H Hydrogen 'International Tables Vol C Tables 4.2.6.8 and 6.1.1.4'
C Carbon 'International Tables Vol C Tables 4.2.6.8 and 6.1.1.4'
N Nitrogen 'International Tables Vol C Tables 4.2.6.8 and 6.1.1.4'
O Oxygen 'International Tables Vol C Tables 4.2.6.8 and 6.1.1.4'
Cu Copper 'International Tables Vol C Tables 4.2.6.8 and 6.1.1.4'
Br Bromine 'International Tables Vol C Tables 4.2.6.8 and 6.1.1.4'

loop_
_diffrn_radiation_wavelength
_diffrn_radiation_wavelength_wt
1.54060 1.00000
1.54443 0.50000

loop_
_geom_angle_atom_site_label_1
_geom_angle_atom_site_label_2
_geom_angle_atom_site_label_3
_geom_angle
_geom_angle_site_symmetry_1
_geom_angle_site_symmetry_3
Br1 C1 C2 120.53 . .
Br1 C1 C3 119.93 . .
C2 C1 C3 119.53 . .
C1 C2 H2 119.78 . .
C1 C2 C4 120.93 . .
C1 C3 H3 119.32 . .
C1 C3 C5 120.57 . .
H1 C6 O1 111.99 . .
H1 C6 H7 107.98 . .
H1 C6 C9 109.25 . .
H2 C2 C4 119.30 . .
C2 C4 C7 120.22 . .
C2 C4 C8 118.13 . .
H3 C3 C5 120.11 . .
C3 C5 C7 121.88 . .
C3 C5 H6 121.07 . .
C7 C4 C8 121.58 . .
C4 C7 C5 116.87 . .
C4 C7 O2 124.85 . .
C4 C8 H5 115.54 . .
C4 C8 N1 127.13 . .
C7 C5 H6 117.05 . .
C5 C7 O2 118.27 . .
O1 C6 H7 106.67 . .
O1 C6 C9 111.78 . .
C6 O1 H4 108.64 . .
C6 O1 Cu1 103.10 . .
H7 C6 C9 109.04 . .
C6 C9 N1 108.22 . .
C6 C9 H8 109.46 . .
C6 C9 H9 110.43 . .
H4 O1 Cu1 80.32 . .
C7 O2 Cu1 127.48 . .
H5 C8 N1 117.33 . .
C8 N1 Cu1 122.66 . .
C8 N1 C9 122.22 . .
N1 Cu1 O1 74.89 . .
N1 Cu1 O2 94.71 . .
N1 Cu1 O4 164.69 . .
N1 Cu1 O5 103.94 . .
Cu1 N1 C9 114.66 . .
O1 Cu1 O2 129.16 . .
O1 Cu1 O4 99.15 . .
O1 Cu1 O5 70.34 . .
O2 Cu1 O4 99.84 . .
O2 Cu1 O5 156.67 . .
O4 Cu1 O5 60.79 . .
Cu1 O4 N2 97.63 . .
Cu1 O5 N2 89.13 . .
N1 C9 H8 109.27 . .
N1 C9 H9 111.41 . .
H8 C9 H9 108.03 . .
O3 N2 O4 121.59 . .
O3 N2 O5 126.05 . .
O4 N2 O5 112.36 . .

loop_
_geom_bond_atom_site_label_1
_geom_bond_atom_site_label_2
_geom_bond_distance
_geom_bond_site_symmetry_2
Br1 C1 1.916273 .
C1 C2 1.374937 .
C1 C3 1.413919 .
H1 C6 1.105880 .
C2 H2 1.092739 .
C2 C4 1.427753 .
C3 H3 1.090310 .
C3 C5 1.382828 .
C4 C7 1.431217 .
C4 C8 1.430724 .
C5 C7 1.426611 .
C5 H6 1.091778 .
C6 O1 1.418697 .
C6 H7 1.098262 .
C6 C9 1.540489 .
H4 O1 0.959574 .
C7 O2 1.288219 .
C8 H5 1.103572 .
C8 N1 1.321503 .
Cu1 N1 1.945232 .
Cu1 O1 2.556177 .
Cu1 O2 1.877715 .
Cu1 O4 2.031633 .
Cu1 O5 2.170073 .
N1 C9 1.453812 .
H8 C9 1.104608 .
C9 H9 1.109413 .
N2 O3 1.185016 .
N2 O4 1.246554 .
N2 O5 1.316033 .

loop_
_geom_torsion_atom_site_label_1
_geom_torsion_atom_site_label_2
_geom_torsion_atom_site_label_3
_geom_torsion_atom_site_label_4
_geom_torsion
_geom_torsion_site_symmetry_1
_geom_torsion_site_symmetry_2
_geom_torsion_site_symmetry_3
_geom_torsion_site_symmetry_4
Br1 C1 C2 H2 0.14 . . . .
Br1 C1 C2 C4 179.66 . . . .
C3 C1 C2 H2 -179.49 . . . .
C3 C1 C2 C4 0.03 . . . .
Br1 C1 C3 H3 0.08 . . . .
Br1 C1 C3 C5 -179.51 . . . .
C2 C1 C3 H3 179.71 . . . .
C2 C1 C3 C5 0.12 . . . .
C1 C2 C4 C7 -0.21 . . . .
C1 C2 C4 C8 -177.27 . . . .
H2 C2 C4 C7 179.32 . . . .
H2 C2 C4 C8 2.26 . . . .
C1 C3 C5 C7 -0.11 . . . .
C1 C3 C5 H6 179.37 . . . .
H3 C3 C5 C7 -179.70 . . . .
H3 C3 C5 H6 -0.22 . . . .
C2 C4 C7 C5 0.21 . . . .
C2 C4 C7 O2 -178.63 . . . .
C8 C4 C7 C5 177.17 . . . .
C8 C4 C7 O2 -1.67 . . . .
C2 C4 C8 H5 4.34 . . . .
C2 C4 C8 N1 -176.21 . . . .
C7 C4 C8 H5 -172.68 . . . .
C7 C4 C8 N1 6.77 . . . .
C3 C5 C7 C4 -0.06 . . . .
C3 C5 C7 O2 178.86 . . . .
H6 C5 C7 C4 -179.56 . . . .
H6 C5 C7 O2 -0.64 . . . .
H1 C6 O1 H4 -61.23 . . . .
H1 C6 O1 Cu1 -145.27 . . . .
H7 C6 O1 H4 -179.16 . . . .
H7 C6 O1 Cu1 96.80 . . . .
C9 C6 O1 H4 61.74 . . . .
C9 C6 O1 Cu1 -22.31 . . . .
H1 C6 C9 N1 175.81 . . . .
H1 C6 C9 H8 56.81 . . . .
H1 C6 C9 H9 -62.00 . . . .
O1 C6 C9 N1 51.30 . . . .
O1 C6 C9 H8 -67.70 . . . .
O1 C6 C9 H9 173.49 . . . .
H7 C6 C9 N1 -66.39 . . . .
H7 C6 C9 H8 174.61 . . . .
H7 C6 C9 H9 55.80 . . . .
C4 C7 O2 Cu1 -10.61 . . . .
C5 C7 O2 Cu1 170.56 . . . .
C4 C8 N1 Cu1 0.61 . . . .
C4 C8 N1 C9 -171.20 . . . .
H5 C8 N1 Cu1 -179.95 . . . .
H5 C8 N1 C9 8.24 . . . .
O1 Cu1 N1 C8 -138.01 . . . .
O1 Cu1 N1 C9 34.37 . . . .
O2 Cu1 N1 C8 -8.66 . . . .
O2 Cu1 N1 C9 163.72 . . . .
O4 Cu1 N1 C8 153.25 . . . .
O4 Cu1 N1 C9 -34.37 . . . .
O5 Cu1 N1 C8 157.21 . . . .
O5 Cu1 N1 C9 -30.41 . . . .
N1 Cu1 O1 C6 -5.26 . . . .
N1 Cu1 O1 H4 -112.31 . . . .
O2 Cu1 O1 C6 -88.93 . . . .
O2 Cu1 O1 H4 164.02 . . . .
O4 Cu1 O1 C6 160.31 . . . .
O4 Cu1 O1 H4 53.26 . . . .
O5 Cu1 O1 C6 105.93 . . . .
O5 Cu1 O1 H4 -1.12 . . . .
N1 Cu1 O2 C7 13.84 . . . .
O1 Cu1 O2 C7 88.16 . . . .
O4 Cu1 O2 C7 -161.39 . . . .
O5 Cu1 O2 C7 -129.43 . . . .
N1 Cu1 O4 N2 6.27 . . . .
O1 Cu1 O4 N2 -59.42 . . . .
O2 Cu1 O4 N2 167.97 . . . .
O5 Cu1 O4 N2 1.87 . . . .
N1 Cu1 O5 N2 179.45 . . . .
O1 Cu1 O5 N2 111.41 . . . .
O2 Cu1 O5 N2 -38.44 . . . .
O4 Cu1 O5 N2 -1.75 . . . .
C8 N1 C9 C6 112.88 . . . .
C8 N1 C9 H8 -128.00 . . . .
C8 N1 C9 H9 -8.71 . . . .
Cu1 N1 C9 C6 -59.54 . . . .
Cu1 N1 C9 H8 59.58 . . . .
Cu1 N1 C9 H9 178.87 . . . .
O3 N2 O4 Cu1 177.12 . . . .
O5 N2 O4 Cu1 -2.90 . . . .
O3 N2 O5 Cu1 -177.33 . . . .
O4 N2 O5 Cu1 2.69 . . . .
